data_8102636
loop_
_publ_author_name
'Wei-Qiu Kan'
'Jian-Fang Ma'

_publ_section_title
;
 Crystal structure of diaqua-(1,10-phenanthroline)cobalt(II)
 methanedisulfonate, Co(H2O)2(C12H8N2)[CH2(SO3)2]
;
_journal_issue 1
_journal_name_full 'Zeitschrift f\"ur Kristallographie - New Crystal Structures'
_journal_page_first 171
_journal_volume 225
_journal_year 2010
_chemical_formula_moiety 'C13 H14 Co N2 O8 S2'
_chemical_formula_sum 'C13 H14 Co N2 O8 S2'
_chemical_formula_weight 449.31
_chemical_melting_point ?
_chemical_name_common
;
Diaqua(1,10-phenanthroline)Co(II) methanedisulfonate
;
_chemical_name_systematic
;
 Diaqua(1,10-phenanthroline)Co(II) methanedisulfonate
;
_space_group_IT_number 2
_symmetry_cell_setting triclinic
_symmetry_space_group_name_Hall '-P 1'
_symmetry_space_group_name_H-M 'P -1'
_atom_sites_solution_hydrogens geom
_atom_sites_solution_primary direct
_atom_sites_solution_secondary difmap
_audit_creation_method SHELXL-97
_cell_angle_alpha 84.689(12)
_cell_angle_beta 77.452(9)
_cell_angle_gamma 87.400(11)
_cell_formula_units_Z 2
_cell_length_a 7.6945(8)
_cell_length_b 9.5636(16)
_cell_length_c 12.0123(14)
_cell_measurement_reflns_used 2777
_cell_measurement_temperature 293(2)
_cell_measurement_theta_max 29.1068
_cell_measurement_theta_min 3.4907
_cell_volume 858.8(2)
_computing_cell_refinement CrysAlis
_computing_data_collection CrysAlis[2]
_computing_data_reduction CrysAlis
_computing_structure_refinement 'SHELXL-97 [4](Sheldrick, 1997)'
_computing_structure_solution 'SHELXS-97 [3]'
_diffrn_ambient_temperature 293(2)
_diffrn_detector_area_resol_mean 10.0
_diffrn_measured_fraction_theta_full 0.994
_diffrn_measured_fraction_theta_max 0.846
_diffrn_measurement_device_type 'Oxford Diffraction Gemini R Ultra'
_diffrn_measurement_method '\w scan'
_diffrn_radiation_monochromator graphite
_diffrn_radiation_source 'fine-focus sealed tube'
_diffrn_radiation_type MoK\a
_diffrn_radiation_wavelength 0.71073
_diffrn_reflns_av_R_equivalents 0.0229
_diffrn_reflns_av_sigmaI/netI 0.0577
_diffrn_reflns_limit_h_max 8
_diffrn_reflns_limit_h_min -10
_diffrn_reflns_limit_k_max 10
_diffrn_reflns_limit_k_min -12
_diffrn_reflns_limit_l_max 15
_diffrn_reflns_limit_l_min -16
_diffrn_reflns_number 6521
_diffrn_reflns_theta_full 25.00
_diffrn_reflns_theta_max 29.12
_diffrn_reflns_theta_min 3.50
_exptl_absorpt_coefficient_mu 1.288
_exptl_absorpt_correction_T_max 1.00000
_exptl_absorpt_correction_T_min 0.97560
_exptl_absorpt_correction_type multi-scan
_exptl_absorpt_process_details 'Oxford Diffraction: CrysAlis.'
_exptl_crystal_colour purple
_exptl_crystal_density_diffrn 1.737
_exptl_crystal_density_method 'not measured'
_exptl_crystal_description block
_exptl_crystal_F_000 458
_exptl_crystal_size_max 0.20
_exptl_crystal_size_mid 0.17
_exptl_crystal_size_min 0.15
_refine_diff_density_max 0.309
_refine_diff_density_min -0.337
_refine_diff_density_rms 0.058
_refine_ls_extinction_method none
_refine_ls_goodness_of_fit_ref 0.871
_refine_ls_hydrogen_treatment mixed
_refine_ls_matrix_type full
_refine_ls_number_parameters 247
_refine_ls_number_reflns 3909
_refine_ls_number_restraints 6
_refine_ls_restrained_S_all 0.870
_refine_ls_R_factor_all 0.0484
_refine_ls_R_factor_gt 0.0294
_refine_ls_shift/su_max 0.001
_refine_ls_shift/su_mean 0.000
_refine_ls_structure_factor_coef Fsqd
_refine_ls_weighting_details 'calc w=1/[\s^2^(Fo^2^)+(0.0282P)^2^+0.0000P] where P=(Fo^2^+2Fc^2^)/3'
_refine_ls_weighting_scheme calc
_refine_ls_wR_factor_gt 0.0598
_refine_ls_wR_factor_ref 0.0620
_reflns_number_gt 2729
_reflns_number_total 3909
_reflns_threshold_expression >2sigma(I)
_cod_data_source_file 1267-2877.cff
_cod_data_source_block p-1
_cod_depositor_comments
;
The following automatic conversions were performed:
'_symmetry_cell_setting' value 'Triclinic' changed to 'triclinic'
according to '/home/saulius/struct/CIF-dictionaries/cif_core.dic'
dictionary named 'cif_core.dic' version 2.4.1 from 2010-06-29.

Automatic conversion script
Id: cif_fix_enum 1555 2011-01-17 13:19:09Z saulius 

The following automatic conversions were performed:

'_chemical_melting_point' value 'not measured' was changed to '?' -
the value is undefined or not given.

Automatic conversion script
Id: cif_fix_values 1569 2011-02-09 13:29:24Z adriana 
;
_cod_original_sg_symbol_H-M p-1
_cod_database_code 8102636

loop_
_symmetry_equiv_pos_as_xyz
'x, y, z'
'-x, -y, -z'

loop_
_atom_site_label
_atom_site_type_symbol
_atom_site_fract_x
_atom_site_fract_y
_atom_site_fract_z
_atom_site_U_iso_or_equiv
_atom_site_adp_type
_atom_site_occupancy
_atom_site_symmetry_multiplicity
_atom_site_calc_flag
_atom_site_refinement_flags
_atom_site_disorder_assembly
_atom_site_disorder_group
Co Co 0.93252(3) 0.27935(3) 0.21409(2) 0.02636(9) Uani 1 1 d . . .
S1 S 0.88062(7) 0.21356(6) -0.04672(4) 0.02712(13) Uani 1 1 d . . .
S2 S 0.57824(6) 0.15311(6) 0.15651(5) 0.03124(14) Uani 1 1 d . . .
O5 O 0.99736(19) 0.13045(17) -0.12716(13) 0.0409(4) Uani 1 1 d . . .
O4 O 0.7919(2) 0.32790(18) -0.09999(14) 0.0469(4) Uani 1 1 d . . .
O2 O 0.44574(18) 0.04586(17) 0.19558(14) 0.0416(4) Uani 1 1 d . . .
O1 O 0.50310(19) 0.28920(18) 0.12758(14) 0.0447(4) Uani 1 1 d . . .
O3 O 0.69858(17) 0.15791(17) 0.23491(12) 0.0369(4) Uani 1 1 d . . .
O1W O 1.16650(18) 0.39303(17) 0.17807(13) 0.0335(4) Uani 1 1 d D . .
O6 O 0.97005(18) 0.25839(18) 0.03848(12) 0.0406(4) Uani 1 1 d . . .
N2 N 0.7870(2) 0.47200(19) 0.22233(14) 0.0286(4) Uani 1 1 d . . .
O2W O 1.07610(18) 0.09043(17) 0.23575(14) 0.0359(4) Uani 1 1 d D . .
C13 C 0.7123(3) 0.0960(2) 0.02848(18) 0.0302(5) Uani 1 1 d . . .
H12A H 0.6351 0.0790 -0.0225 0.036 Uiso 1 1 calc R . .
H12B H 0.7695 0.0069 0.0469 0.036 Uiso 1 1 calc R . .
N1 N 0.8875(2) 0.3069(2) 0.39040(14) 0.0312(4) Uani 1 1 d . . .
C11 C 0.8042(3) 0.4303(3) 0.41846(18) 0.0303(5) Uani 1 1 d . . .
C4 C 0.6603(3) 0.6474(3) 0.3525(2) 0.0375(6) Uani 1 1 d . . .
C1 C 0.7303(3) 0.5503(3) 0.13948(19) 0.0357(6) Uani 1 1 d . . .
H1 H 0.7538 0.5187 0.0666 0.043 Uiso 1 1 calc R . .
C12 C 0.7506(2) 0.5202(2) 0.32839(18) 0.0292(5) Uani 1 1 d . . .
C9 C 0.8985(4) 0.2540(3) 0.5866(2) 0.0539(8) Uani 1 1 d . . .
H019 H 0.9326 0.1915 0.6425 0.065 Uiso 1 1 calc R . .
C10 C 0.9335(3) 0.2213(3) 0.4731(2) 0.0447(6) Uani 1 1 d . . .
H020 H 0.9913 0.1363 0.4547 0.054 Uiso 1 1 calc R . .
C5 C 0.6247(3) 0.6859(3) 0.4674(2) 0.0541(7) Uani 1 1 d . . .
H5 H 0.5659 0.7710 0.4842 0.065 Uiso 1 1 calc R . .
C2 C 0.6372(3) 0.6775(3) 0.1567(2) 0.0451(6) Uani 1 1 d . . .
H2 H 0.5982 0.7285 0.0966 0.054 Uiso 1 1 calc R . .
C3 C 0.6041(3) 0.7262(3) 0.2616(2) 0.0484(7) Uani 1 1 d . . .
H3 H 0.5441 0.8120 0.2736 0.058 Uiso 1 1 calc R . .
C8 C 0.8149(3) 0.3767(3) 0.6150(2) 0.0514(8) Uani 1 1 d . . .
H8 H 0.7904 0.3987 0.6907 0.062 Uiso 1 1 calc R . .
C6 C 0.6741(3) 0.6020(3) 0.5520(2) 0.0529(7) Uani 1 1 d . . .
H6 H 0.6485 0.6299 0.6261 0.064 Uiso 1 1 calc R . .
C7 C 0.7647(3) 0.4716(3) 0.53018(19) 0.0397(6) Uani 1 1 d . . .
H1B H 1.2683(19) 0.353(2) 0.160(2) 0.060 Uiso 1 1 d D . .
H1A H 1.160(3) 0.4787(12) 0.154(2) 0.060 Uiso 1 1 d D . .
H2A H 1.1893(13) 0.095(2) 0.225(2) 0.060 Uiso 1 1 d D . .
H2B H 1.043(3) 0.024(2) 0.203(2) 0.060 Uiso 1 1 d D . .

loop_
_atom_site_aniso_label
_atom_site_aniso_U_11
_atom_site_aniso_U_22
_atom_site_aniso_U_33
_atom_site_aniso_U_23
_atom_site_aniso_U_13
_atom_site_aniso_U_12
Co 0.02690(15) 0.02756(19) 0.02526(16) -0.00302(12) -0.00710(12) 0.00145(12)
S1 0.0312(3) 0.0250(3) 0.0263(3) -0.0023(2) -0.0081(2) -0.0035(2)
S2 0.0225(2) 0.0299(4) 0.0406(3) 0.0001(3) -0.0065(2) -0.0008(2)
O5 0.0408(8) 0.0383(11) 0.0416(9) -0.0151(8) 0.0012(7) -0.0047(8)
O4 0.0503(9) 0.0372(11) 0.0506(10) 0.0144(8) -0.0133(8) 0.0004(8)
O2 0.0271(7) 0.0385(11) 0.0575(11) 0.0053(8) -0.0078(7) -0.0084(7)
O1 0.0333(8) 0.0331(11) 0.0644(11) 0.0008(8) -0.0069(8) 0.0084(7)
O3 0.0302(7) 0.0467(11) 0.0340(8) -0.0004(8) -0.0071(7) -0.0075(7)
O1W 0.0295(7) 0.0264(10) 0.0449(10) -0.0032(8) -0.0089(7) 0.0011(7)
O6 0.0390(8) 0.0580(12) 0.0261(8) -0.0055(8) -0.0047(7) -0.0220(8)
N2 0.0268(8) 0.0298(12) 0.0286(10) -0.0014(8) -0.0055(8) 0.0009(8)
O2W 0.0296(7) 0.0301(10) 0.0509(10) -0.0085(8) -0.0137(8) 0.0028(7)
C13 0.0308(11) 0.0246(13) 0.0366(12) -0.0012(10) -0.0106(10) -0.0024(9)
N1 0.0337(9) 0.0352(12) 0.0252(9) 0.0023(9) -0.0091(8) -0.0023(9)
C11 0.0244(10) 0.0383(15) 0.0280(11) -0.0063(10) -0.0024(9) -0.0074(10)
C4 0.0294(11) 0.0331(15) 0.0484(15) -0.0133(12) -0.0008(11) 0.0001(11)
C1 0.0354(12) 0.0379(16) 0.0328(12) 0.0034(11) -0.0076(10) -0.0009(11)
C12 0.0221(10) 0.0318(14) 0.0329(12) -0.0052(10) -0.0024(9) -0.0043(10)
C9 0.0647(17) 0.064(2) 0.0345(14) 0.0122(14) -0.0197(13) -0.0130(16)
C10 0.0524(14) 0.0457(17) 0.0361(14) 0.0059(12) -0.0140(12) -0.0009(13)
C5 0.0428(14) 0.051(2) 0.0673(19) -0.0290(16) 0.0003(14) 0.0031(13)
C2 0.0391(13) 0.0381(17) 0.0562(17) 0.0098(13) -0.0127(12) 0.0037(12)
C3 0.0357(13) 0.0334(16) 0.071(2) -0.0016(14) -0.0028(13) 0.0071(12)
C8 0.0519(15) 0.079(2) 0.0247(13) -0.0078(14) -0.0058(12) -0.0202(16)
C6 0.0464(15) 0.068(2) 0.0442(16) -0.0280(15) 0.0022(13) -0.0099(15)
C7 0.0335(12) 0.0543(19) 0.0312(13) -0.0107(12) -0.0015(10) -0.0120(12)

loop_
_atom_type_symbol
_atom_type_description
_atom_type_scat_dispersion_real
_atom_type_scat_dispersion_imag
_atom_type_scat_source
C C 0.0033 0.0016 'International Tables Vol C Tables 4.2.6.8 and 6.1.1.4'
H H 0.0000 0.0000 'International Tables Vol C Tables 4.2.6.8 and 6.1.1.4'
N N 0.0061 0.0033 'International Tables Vol C Tables 4.2.6.8 and 6.1.1.4'
O O 0.0106 0.0060 'International Tables Vol C Tables 4.2.6.8 and 6.1.1.4'
Co Co 0.3494 0.9721 'International Tables Vol C Tables 4.2.6.8 and 6.1.1.4'
S S 0.1246 0.1234 'International Tables Vol C Tables 4.2.6.8 and 6.1.1.4'

loop_
_geom_angle_atom_site_label_1
_geom_angle_atom_site_label_2
_geom_angle_atom_site_label_3
_geom_angle
_geom_angle_site_symmetry_1
_geom_angle_site_symmetry_3
_geom_angle_publ_flag
O1W Co O6 87.95(6) . . ?
O1W Co O2W 91.11(6) . . ?
O6 Co O2W 90.56(7) . . ?
O1W Co N1 92.41(6) . . ?
O6 Co N1 177.78(7) . . ?
O2W Co N1 91.61(7) . . ?
O1W Co N2 88.44(6) . . ?
O6 Co N2 99.24(7) . . ?
O2W Co N2 170.16(6) . . ?
N1 Co N2 78.59(7) . . ?
O1W Co O3 174.69(6) . . ?
O6 Co O3 86.81(6) . . ?
O2W Co O3 88.06(6) . . ?
N1 Co O3 92.85(6) . . ?
N2 Co O3 93.28(6) . . ?
O4 S1 O5 113.58(10) . . ?
O4 S1 O6 112.62(11) . . ?
O5 S1 O6 111.77(9) . . ?
O4 S1 C13 106.96(9) . . ?
O5 S1 C13 104.84(10) . . ?
O6 S1 C13 106.36(9) . . ?
O1 S2 O2 113.45(9) . . ?
O1 S2 O3 113.03(10) . . ?
O2 S2 O3 112.01(9) . . ?
O1 S2 C13 107.06(10) . . ?
O2 S2 C13 105.02(10) . . ?
O3 S2 C13 105.47(9) . . ?
S2 O3 Co 128.62(9) . . ?
Co O1W H1B 121.9(16) . . ?
Co O1W H1A 117.8(15) . . ?
H1B O1W H1A 115.6(16) . . ?
S1 O6 Co 141.99(9) . . ?
C1 N2 C12 117.5(2) . . ?
C1 N2 Co 129.02(16) . . ?
C12 N2 Co 113.52(14) . . ?
Co O2W H2A 117.4(17) . . ?
Co O2W H2B 112.9(16) . . ?
H2A O2W H2B 112.7(15) . . ?
S2 C13 S1 115.85(12) . . ?
S2 C13 H12A 108.3 . . ?
S1 C13 H12A 108.3 . . ?
S2 C13 H12B 108.3 . . ?
S1 C13 H12B 108.3 . . ?
H12A C13 H12B 107.4 . . ?
C10 N1 C11 118.1(2) . . ?
C10 N1 Co 128.34(18) . . ?
C11 N1 Co 113.54(13) . . ?
N1 C11 C7 123.2(2) . . ?
N1 C11 C12 117.44(19) . . ?
C7 C11 C12 119.4(2) . . ?
C12 C4 C3 117.0(2) . . ?
C12 C4 C5 118.5(2) . . ?
C3 C4 C5 124.4(2) . . ?
N2 C1 C2 123.0(2) . . ?
N2 C1 H1 118.5 . . ?
C2 C1 H1 118.5 . . ?
N2 C12 C4 123.2(2) . . ?
N2 C12 C11 116.7(2) . . ?
C4 C12 C11 120.1(2) . . ?
C8 C9 C10 119.6(2) . . ?
C8 C9 H019 120.2 . . ?
C10 C9 H019 120.2 . . ?
N1 C10 C9 122.4(3) . . ?
N1 C10 H020 118.8 . . ?
C9 C10 H020 118.8 . . ?
C6 C5 C4 121.5(3) . . ?
C6 C5 H5 119.2 . . ?
C4 C5 H5 119.2 . . ?
C3 C2 C1 119.4(2) . . ?
C3 C2 H2 120.3 . . ?
C1 C2 H2 120.3 . . ?
C2 C3 C4 120.0(2) . . ?
C2 C3 H3 120.0 . . ?
C4 C3 H3 120.0 . . ?
C9 C8 C7 120.1(2) . . ?
C9 C8 H8 119.9 . . ?
C7 C8 H8 119.9 . . ?
C5 C6 C7 121.1(2) . . ?
C5 C6 H6 119.4 . . ?
C7 C6 H6 119.4 . . ?
C11 C7 C8 116.6(3) . . ?
C11 C7 C6 119.3(2) . . ?
C8 C7 C6 124.1(2) . . ?

loop_
_geom_bond_atom_site_label_1
_geom_bond_atom_site_label_2
_geom_bond_distance
_geom_bond_site_symmetry_2
_geom_bond_publ_flag
Co O1W 2.0887(14) . ?
Co O6 2.0933(14) . ?
Co O2W 2.0999(16) . ?
Co N1 2.1098(17) . ?
Co N2 2.1109(18) . ?
Co O3 2.1429(14) . ?
S1 O4 1.4367(16) . ?
S1 O5 1.4396(16) . ?
S1 O6 1.4556(14) . ?
S1 C13 1.787(2) . ?
S2 O1 1.4436(16) . ?
S2 O2 1.4525(15) . ?
S2 O3 1.4619(14) . ?
S2 C13 1.773(2) . ?
O1W H1B 0.847(9) . ?
O1W H1A 0.846(9) . ?
N2 C1 1.327(3) . ?
N2 C12 1.362(3) . ?
O2W H2A 0.855(9) . ?
O2W H2B 0.855(9) . ?
C13 H12A 0.9700 . ?
C13 H12B 0.9700 . ?
N1 C10 1.326(3) . ?
N1 C11 1.352(3) . ?
C11 C7 1.400(3) . ?
C11 C12 1.439(3) . ?
C4 C12 1.396(3) . ?
C4 C3 1.403(3) . ?
C4 C5 1.427(3) . ?
C1 C2 1.393(3) . ?
C1 H1 0.9300 . ?
C9 C8 1.348(4) . ?
C9 C10 1.393(3) . ?
C9 H019 0.9300 . ?
C10 H020 0.9300 . ?
C5 C6 1.346(4) . ?
C5 H5 0.9300 . ?
C2 C3 1.353(4) . ?
C2 H2 0.9300 . ?
C3 H3 0.9300 . ?
C8 C7 1.407(3) . ?
C8 H8 0.9300 . ?
C6 C7 1.418(4) . ?
C6 H6 0.9300 . ?

loop_
_geom_torsion_atom_site_label_1
_geom_torsion_atom_site_label_2
_geom_torsion_atom_site_label_3
_geom_torsion_atom_site_label_4
_geom_torsion
_geom_torsion_site_symmetry_1
_geom_torsion_site_symmetry_2
_geom_torsion_site_symmetry_3
_geom_torsion_site_symmetry_4
_geom_torsion_publ_flag
O1 S2 O3 Co -56.84(14) . . . . ?
O2 S2 O3 Co 173.50(11) . . . . ?
C13 S2 O3 Co 59.80(14) . . . . ?
O1W Co O3 S2 -41.8(7) . . . . ?
O6 Co O3 S2 -32.12(13) . . . . ?
O2W Co O3 S2 -122.79(13) . . . . ?
N1 Co O3 S2 145.69(13) . . . . ?
N2 Co O3 S2 66.96(13) . . . . ?
O4 S1 O6 Co 93.81(18) . . . . ?
O5 S1 O6 Co -136.91(17) . . . . ?
C13 S1 O6 Co -23.0(2) . . . . ?
O1W Co O6 S1 -169.22(18) . . . . ?
O2W Co O6 S1 99.69(18) . . . . ?
N1 Co O6 S1 -69.7(17) . . . . ?
N2 Co O6 S1 -81.14(19) . . . . ?
O3 Co O6 S1 11.67(18) . . . . ?
O1W Co N2 C1 90.75(17) . . . . ?
O6 Co N2 C1 3.08(18) . . . . ?
O2W Co N2 C1 178.2(3) . . . . ?
N1 Co N2 C1 -176.48(18) . . . . ?
O3 Co N2 C1 -84.22(17) . . . . ?
O1W Co N2 C12 -88.42(14) . . . . ?
O6 Co N2 C12 -176.09(13) . . . . ?
O2W Co N2 C12 -1.0(4) . . . . ?
N1 Co N2 C12 4.36(13) . . . . ?
O3 Co N2 C12 96.61(13) . . . . ?
O1 S2 C13 S1 54.90(13) . . . . ?
O2 S2 C13 S1 175.78(10) . . . . ?
O3 S2 C13 S1 -65.74(13) . . . . ?
O4 S1 C13 S2 -73.78(14) . . . . ?
O5 S1 C13 S2 165.33(11) . . . . ?
O6 S1 C13 S2 46.79(14) . . . . ?
O1W Co N1 C10 -94.54(19) . . . . ?
O6 Co N1 C10 166.0(15) . . . . ?
O2W Co N1 C10 -3.37(18) . . . . ?
N2 Co N1 C10 177.54(19) . . . . ?
O3 Co N1 C10 84.76(18) . . . . ?
O1W Co N1 C11 83.93(14) . . . . ?
O6 Co N1 C11 -15.5(17) . . . . ?
O2W Co N1 C11 175.10(14) . . . . ?
N2 Co N1 C11 -3.99(13) . . . . ?
O3 Co N1 C11 -96.77(14) . . . . ?
C10 N1 C11 C7 0.1(3) . . . . ?
Co N1 C11 C7 -178.57(15) . . . . ?
C10 N1 C11 C12 -178.25(18) . . . . ?
Co N1 C11 C12 3.1(2) . . . . ?
C12 N2 C1 C2 0.2(3) . . . . ?
Co N2 C1 C2 -178.94(16) . . . . ?
C1 N2 C12 C4 -1.1(3) . . . . ?
Co N2 C12 C4 178.16(15) . . . . ?
C1 N2 C12 C11 176.59(17) . . . . ?
Co N2 C12 C11 -4.1(2) . . . . ?
C3 C4 C12 N2 0.8(3) . . . . ?
C5 C4 C12 N2 178.3(2) . . . . ?
C3 C4 C12 C11 -176.83(18) . . . . ?
C5 C4 C12 C11 0.6(3) . . . . ?
N1 C11 C12 N2 0.7(3) . . . . ?
C7 C11 C12 N2 -177.68(18) . . . . ?
N1 C11 C12 C4 178.48(18) . . . . ?
C7 C11 C12 C4 0.1(3) . . . . ?
C11 N1 C10 C9 0.2(3) . . . . ?
Co N1 C10 C9 178.63(17) . . . . ?
C8 C9 C10 N1 0.0(4) . . . . ?
C12 C4 C5 C6 -0.8(3) . . . . ?
C3 C4 C5 C6 176.4(2) . . . . ?
N2 C1 C2 C3 1.0(4) . . . . ?
C1 C2 C3 C4 -1.3(4) . . . . ?
C12 C4 C3 C2 0.4(3) . . . . ?
C5 C4 C3 C2 -176.9(2) . . . . ?
C10 C9 C8 C7 -0.5(4) . . . . ?
C4 C5 C6 C7 0.3(4) . . . . ?
N1 C11 C7 C8 -0.5(3) . . . . ?
C12 C11 C7 C8 177.75(18) . . . . ?
N1 C11 C7 C6 -178.9(2) . . . . ?
C12 C11 C7 C6 -0.6(3) . . . . ?
C9 C8 C7 C11 0.7(3) . . . . ?
C9 C8 C7 C6 179.1(2) . . . . ?
C5 C6 C7 C11 0.5(3) . . . . ?
C5 C6 C7 C8 -177.8(2) . . . . ?
